data_7251253
loop_
_publ_author_name
'Kedra, Karolina'
'D\;abrowa, Kajetan'
'Gajek, Arkadiusz'
'CEBORSKA, MAGDALENA'

_publ_section_title
;
 Novel pyrimethamine salts with isomeric dihydroxybenzoic acids:
 crystallization and characterization
;
_journal_name_full CrystEngComm
_journal_paper_doi 10.1039/D5CE00966A
_journal_year 2025
_chemical_formula_sum 'C40 H44 Cl2 N8 O9'
_chemical_formula_weight 851.73
_space_group_crystal_system triclinic
_space_group_IT_number 2
_space_group_name_Hall '-P 1'
_space_group_name_H-M_alt 'P -1'
_atom_sites_solution_hydrogens mixed
_audit_creation_method SHELXL-2013
_audit_update_record
;
2023-09-18 deposited with the CCDC.	2025-11-07 downloaded from the CCDC.
;
_cell_angle_alpha 78.593(3)
_cell_angle_beta 80.510(3)
_cell_angle_gamma 85.005(3)
_cell_formula_units_Z 2
_cell_length_a 9.2777(4)
_cell_length_b 14.0027(5)
_cell_length_c 16.4264(6)
_cell_measurement_reflns_used 7102
_cell_measurement_temperature 100(2)
_cell_measurement_theta_max 69.6690
_cell_measurement_theta_min 4.6310
_cell_volume 2059.94(14)
_computing_structure_refinement 'SHELXL-2013 (Sheldrick, 2013)'
_diffrn_ambient_temperature 100(2)
_diffrn_measured_fraction_theta_full 0.995
_diffrn_measured_fraction_theta_max 0.976
_diffrn_measurement_device_type 'SuperNova, Dual, Cu at home/near, Eos'
_diffrn_radiation_type CuK\a
_diffrn_radiation_wavelength 1.54184
_diffrn_reflns_av_R_equivalents 0.0262
_diffrn_reflns_av_unetI/netI 0.0331
_diffrn_reflns_Laue_measured_fraction_full 0.995
_diffrn_reflns_Laue_measured_fraction_max 0.976
_diffrn_reflns_limit_h_max 10
_diffrn_reflns_limit_h_min -11
_diffrn_reflns_limit_k_max 17
_diffrn_reflns_limit_k_min -11
_diffrn_reflns_limit_l_max 19
_diffrn_reflns_limit_l_min -19
_diffrn_reflns_number 13743
_diffrn_reflns_point_group_measured_fraction_full 0.995
_diffrn_reflns_point_group_measured_fraction_max 0.976
_diffrn_reflns_theta_full 67.684
_diffrn_reflns_theta_max 70.021
_diffrn_reflns_theta_min 2.776
_exptl_absorpt_coefficient_mu 1.964
_exptl_absorpt_correction_T_max 1.00000
_exptl_absorpt_correction_T_min 0.77209
_exptl_absorpt_correction_type multi-scan
_exptl_absorpt_process_details
;
CrysAlisPro 1.171.40.84a (Rigaku Oxford Diffraction, 2020)
Empirical absorption correction using spherical harmonics,
implemented in SCALE3 ABSPACK scaling algorithm.
;
_exptl_crystal_colour colourless
_exptl_crystal_density_diffrn 1.373
_exptl_crystal_description plate
_exptl_crystal_F_000 892
_exptl_crystal_size_max 0.14
_exptl_crystal_size_mid 0.06
_exptl_crystal_size_min 0.02
_refine_diff_density_max 0.596
_refine_diff_density_min -0.358
_refine_diff_density_rms 0.060
_refine_ls_extinction_method none
_refine_ls_goodness_of_fit_ref 1.025
_refine_ls_hydrogen_treatment mixed
_refine_ls_matrix_type full
_refine_ls_number_parameters 590
_refine_ls_number_reflns 7635
_refine_ls_number_restraints 0
_refine_ls_restrained_S_all 1.025
_refine_ls_R_factor_all 0.0488
_refine_ls_R_factor_gt 0.0439
_refine_ls_shift/su_max 0.001
_refine_ls_shift/su_mean 0.000
_refine_ls_structure_factor_coef Fsqd
_refine_ls_weighting_details 'w=1/[\s^2^(Fo^2^)+(0.0724P)^2^+0.7483P] where P=(Fo^2^+2Fc^2^)/3'
_refine_ls_weighting_scheme calc
_refine_ls_wR_factor_gt 0.1181
_refine_ls_wR_factor_ref 0.1235
_reflns_Friedel_coverage 0.000
_reflns_number_gt 6859
_reflns_number_total 7635
_reflns_threshold_expression 'I > 2\s(I)'
_cod_data_source_file d5ce00966a2.cif
_cod_data_source_block shelx_CCDC3
_cod_database_code 7251253
_shelx_space_group_comment
;
The symmetry employed for this shelxl refinement is uniquely defined
by the following loop, which should always be used as a source of
symmetry information in preference to the above space-group names.
They are only intended as comments.
;
_shelxl_version_number 2013-4

loop_
_space_group_symop_operation_xyz
'x, y, z'
'-x, -y, -z'

loop_
_atom_site_label
_atom_site_type_symbol
_atom_site_fract_x
_atom_site_fract_y
_atom_site_fract_z
_atom_site_U_iso_or_equiv
_atom_site_adp_type
_atom_site_occupancy
_atom_site_site_symmetry_order
_atom_site_calc_flag
_atom_site_refinement_flags_posn
_atom_site_refinement_flags_adp
_atom_site_refinement_flags_occupancy
_atom_site_disorder_assembly
_atom_site_disorder_group
C1E C 0.7807(2) 0.89397(15) 0.40961(14) 0.0372(4) Uani 1 1 d . . . . .
H1E1 H 0.7258 0.8341 0.4288 0.045 Uiso 1 1 calc R U . A 1
H1E2 H 0.7434 0.9315 0.3589 0.045 Uiso 1 1 calc R U . A 1
O1E O 0.93509(16) 0.86695(11) 0.38803(10) 0.0204(3) Uani 0.7 1 d . . P B 1
H1E H 0.9732 0.8510 0.4321 0.031 Uiso 0.7 1 calc R U P B 1
C2E C 0.7541(4) 0.9542(2) 0.4774(2) 0.0452(8) Uani 0.7 1 d . . P B 1
H2E1 H 0.7908 0.9173 0.5278 0.068 Uiso 0.7 1 calc R U P B 1
H2E2 H 0.6489 0.9697 0.4908 0.068 Uiso 0.7 1 calc R U P B 1
H2E3 H 0.8052 1.0148 0.4579 0.068 Uiso 0.7 1 calc R U P B 1
O1E' O 0.8781(7) 0.8734(5) 0.3405(5) 0.0624(15) Uiso 0.3 1 d . . P B 2
H1E' H 0.8318 0.8725 0.3009 0.094 Uiso 0.3 1 calc R U P B 2
C2E' C 0.8292(15) 0.9453(10) 0.4706(9) 0.077(3) Uiso 0.3 1 d . . P B 2
H2E4 H 0.9020 0.9034 0.5000 0.116 Uiso 0.3 1 calc R U P B 2
H2E5 H 0.7447 0.9601 0.5115 0.116 Uiso 0.3 1 calc R U P B 2
H2E6 H 0.8727 1.0061 0.4406 0.116 Uiso 0.3 1 calc R U P B 2
H2M H 0.982(2) 0.7258(18) 0.3631(14) 0.031(5) Uiso 1 1 d . . . . .
H4M H 1.430(2) 0.7729(17) 0.2008(13) 0.029(5) Uiso 1 1 d . . . . .
H4N H 1.529(2) 0.6836(16) 0.1822(14) 0.026(5) Uiso 1 1 d . . . . .
H2N H 0.935(2) 0.6208(17) 0.3945(14) 0.028(5) Uiso 1 1 d . . . . .
H2P H 0.657(2) 0.8945(17) 0.1331(14) 0.028(5) Uiso 1 1 d . . . . .
H4P H 0.087(3) 0.9238(16) 0.2725(14) 0.026(5) Uiso 1 1 d . . . . .
H2R H 0.688(2) 0.9803(16) 0.0600(14) 0.027(5) Uiso 1 1 d . . . . .
H1M H 1.082(3) 0.4912(17) 0.3627(14) 0.030(5) Uiso 1 1 d . . . . .
H1P H 0.515(3) 1.1063(19) 0.0528(16) 0.038(6) Uiso 1 1 d . . . . .
H4R H 0.198(3) 0.847(2) 0.2674(15) 0.035(6) Uiso 1 1 d . . . . .
C1A C 1.12898(17) 0.62433(11) 0.33057(10) 0.0198(3) Uani 1 1 d . . . . .
C2A C 1.35356(17) 0.64598(11) 0.24946(10) 0.0203(3) Uani 1 1 d . . . . .
C3A C 1.38513(17) 0.54188(11) 0.25851(10) 0.0211(3) Uani 1 1 d . . . . .
C4A C 1.27747(18) 0.48411(11) 0.30289(10) 0.0211(3) Uani 1 1 d . . . . .
C5A C 1.28463(18) 0.37446(11) 0.31653(11) 0.0247(3) Uani 1 1 d . . . . .
H5A1 H 1.3665 0.3522 0.2766 0.030 Uiso 1 1 calc R U . . .
H5A2 H 1.1929 0.3531 0.3042 0.030 Uiso 1 1 calc R U . . .
C6A C 1.3063(2) 0.32601(13) 0.40613(12) 0.0324(4) Uani 1 1 d . . . . .
H6A1 H 1.4014 0.3419 0.4169 0.049 Uiso 1 1 calc R U . . .
H6A2 H 1.3031 0.2551 0.4125 0.049 Uiso 1 1 calc R U . . .
H6A3 H 1.2282 0.3501 0.4462 0.049 Uiso 1 1 calc R U . . .
C7A C 1.52859(17) 0.50061(11) 0.22107(10) 0.0217(3) Uani 1 1 d . . . . .
C8A C 1.62790(18) 0.45254(11) 0.27262(11) 0.0247(3) Uani 1 1 d . . . . .
H8A H 1.6049 0.4482 0.3317 0.030 Uiso 1 1 calc R U . . .
C9A C 1.76012(19) 0.41083(12) 0.23885(12) 0.0280(4) Uani 1 1 d . . . . .
H9A H 1.8270 0.3776 0.2743 0.034 Uiso 1 1 calc R U . . .
C10A C 1.79250(18) 0.41874(11) 0.15243(12) 0.0264(4) Uani 1 1 d . . . . .
C11A C 1.6967(2) 0.46682(13) 0.09950(12) 0.0289(4) Uani 1 1 d . . . . .
H11A H 1.7210 0.4717 0.0404 0.035 Uiso 1 1 calc R U . . .
C12A C 1.56483(19) 0.50777(12) 0.13397(11) 0.0257(3) Uani 1 1 d . . . . .
H12A H 1.4985 0.5410 0.0982 0.031 Uiso 1 1 calc R U . . .
N1A N 1.15031(15) 0.52628(10) 0.33835(9) 0.0213(3) Uani 1 1 d . . . . .
N2A N 1.00368(15) 0.65901(10) 0.36934(9) 0.0228(3) Uani 1 1 d . . . . .
N3A N 1.22805(14) 0.68505(9) 0.28637(8) 0.0199(3) Uani 1 1 d . . . . .
N4A N 1.44988(15) 0.70758(10) 0.20401(9) 0.0226(3) Uani 1 1 d . . . . .
Cl1A Cl 1.95732(5) 0.36687(3) 0.10915(3) 0.03566(13) Uani 1 1 d . . . . .
C1B C 1.27450(17) 0.64823(12) 0.49538(10) 0.0217(3) Uani 1 1 d . . . . .
C2B C 1.22555(18) 0.74730(12) 0.48396(10) 0.0223(3) Uani 1 1 d . . . . .
C3B C 1.31354(19) 0.81722(12) 0.43193(11) 0.0255(3) Uani 1 1 d . . . . .
H3B H 1.2797 0.8839 0.4237 0.031 Uiso 1 1 calc R U . . .
C4B C 1.44975(18) 0.79043(12) 0.39210(11) 0.0245(3) Uani 1 1 d . . . . .
H4B H 1.5092 0.8387 0.3568 0.029 Uiso 1 1 calc R U . . .
C5B C 1.50002(17) 0.69266(12) 0.40365(10) 0.0234(3) Uani 1 1 d . . . . .
C6B C 1.41214(17) 0.62214(12) 0.45383(10) 0.0222(3) Uani 1 1 d . . . . .
H6B H 1.4456 0.5554 0.4601 0.027 Uiso 1 1 calc R U . . .
C7B C 1.17968(17) 0.57103(12) 0.54835(10) 0.0226(3) Uani 1 1 d . . . . .
O1B O 1.22310(13) 0.48304(9) 0.55510(8) 0.0274(3) Uani 1 1 d . . . . .
O2B O 1.05558(13) 0.60047(9) 0.58407(8) 0.0282(3) Uani 1 1 d . . . . .
O3B O 1.09107(13) 0.77732(9) 0.52122(8) 0.0268(3) Uani 1 1 d . . . . .
H3B1 H 1.0478 0.7287 0.5500 0.040 Uiso 1 1 calc R U . . .
O4B O 1.63614(13) 0.66913(9) 0.36252(8) 0.0292(3) Uani 1 1 d . . . . .
H4B1 H 1.6695 0.6160 0.3882 0.044 Uiso 1 1 calc R U . . .
C1C C 0.49130(17) 0.98052(11) 0.12351(10) 0.0209(3) Uani 1 1 d . . . . .
C2C C 0.26393(17) 0.96292(11) 0.20245(10) 0.0213(3) Uani 1 1 d . . . . .
C3C C 0.21657(17) 1.06118(12) 0.16735(11) 0.0225(3) Uani 1 1 d . . . . .
C4C C 0.31362(18) 1.11252(12) 0.10697(11) 0.0254(3) Uani 1 1 d . . . . .
C5C C 0.2845(2) 1.21411(13) 0.05919(12) 0.0307(4) Uani 1 1 d . . . . .
H5C1 H 0.1781 1.2262 0.0580 0.037 Uiso 1 1 calc R U . . .
H5C2 H 0.3345 1.2195 0.0005 0.037 Uiso 1 1 calc R U . . .
C6C C 0.3381(2) 1.29090(14) 0.09908(14) 0.0397(5) Uani 1 1 d . . . . .
H6C1 H 0.2857 1.2876 0.1564 0.060 Uiso 1 1 calc R U . . .
H6C2 H 0.3199 1.3558 0.0658 0.060 Uiso 1 1 calc R U . . .
H6C3 H 0.4433 1.2788 0.1008 0.060 Uiso 1 1 calc R U . . .
C7C C 0.06276(18) 1.09644(11) 0.19344(11) 0.0222(3) Uani 1 1 d . . . . .
C8C C 0.02198(19) 1.12700(12) 0.27031(11) 0.0266(3) Uani 1 1 d . . . . .
H8C H 0.0945 1.1301 0.3042 0.032 Uiso 1 1 calc R U . . .
C9C C -0.1235(2) 1.15302(13) 0.29796(12) 0.0293(4) Uani 1 1 d . . . . .
H9C H -0.1509 1.1741 0.3502 0.035 Uiso 1 1 calc R U . . .
C10C C -0.22699(18) 1.14756(12) 0.24781(12) 0.0272(4) Uani 1 1 d . . . . .
C11C C -0.18964(18) 1.11974(12) 0.17053(12) 0.0263(3) Uani 1 1 d . . . . .
H11C H -0.2624 1.1185 0.1363 0.032 Uiso 1 1 calc R U . . .
C12C C -0.04409(18) 1.09355(11) 0.14356(11) 0.0235(3) Uani 1 1 d . . . . .
H12C H -0.0173 1.0736 0.0908 0.028 Uiso 1 1 calc R U . . .
N1C N 0.45098(15) 1.07194(10) 0.08640(9) 0.0238(3) Uani 1 1 d . . . . .
N2C N 0.62682(15) 0.94598(10) 0.10065(10) 0.0237(3) Uani 1 1 d . . . . .
N3C N 0.39970(14) 0.92465(9) 0.18076(9) 0.0212(3) Uani 1 1 d . . . . .
N4C N 0.17306(16) 0.90534(11) 0.25694(10) 0.0252(3) Uani 1 1 d . . . . .
Cl1C Cl -0.41091(5) 1.17562(4) 0.28317(3) 0.04069(14) Uani 1 1 d . . . . .
C1D C 0.88396(17) 0.22267(11) 0.91202(10) 0.0207(3) Uani 1 1 d . . . . .
C2D C 0.85335(18) 0.32390(12) 0.90424(10) 0.0227(3) Uani 1 1 d . . . . .
C3D C 0.95710(19) 0.38801(12) 0.85867(11) 0.0256(3) Uani 1 1 d . . . . .
H3D H 0.9377 0.4564 0.8546 0.031 Uiso 1 1 calc R U . . .
C4D C 1.08842(19) 0.35232(12) 0.81926(11) 0.0260(3) Uani 1 1 d . . . . .
H4D H 1.1589 0.3963 0.7882 0.031 Uiso 1 1 calc R U . . .
C5D C 1.11749(18) 0.25204(12) 0.82498(11) 0.0247(3) Uani 1 1 d . . . . .
C6D C 1.01720(18) 0.18776(12) 0.87212(11) 0.0233(3) Uani 1 1 d . . . . .
H6D H 1.0390 0.1194 0.8774 0.028 Uiso 1 1 calc R U . . .
C7D C 0.77542(17) 0.15141(12) 0.96139(10) 0.0220(3) Uani 1 1 d . . . . .
O1D O 0.81027(13) 0.06266(8) 0.97373(8) 0.0252(3) Uani 1 1 d . . . . .
O2D O 0.64940(13) 0.18825(9) 0.98903(8) 0.0276(3) Uani 1 1 d . . . . .
O3D O 0.72402(13) 0.36204(8) 0.93959(8) 0.0268(3) Uani 1 1 d . . . . .
H3D1 H 0.6686 0.3167 0.9622 0.040 Uiso 1 1 calc R U . . .
O4D O 1.24677(13) 0.21413(9) 0.78503(9) 0.0334(3) Uani 1 1 d . . . . .
H4D1 H 1.2785 0.2547 0.7423 0.050 Uiso 1 1 calc R U . . .

loop_
_atom_site_aniso_label
_atom_site_aniso_U_11
_atom_site_aniso_U_22
_atom_site_aniso_U_33
_atom_site_aniso_U_23
_atom_site_aniso_U_13
_atom_site_aniso_U_12
C1E 0.0256(9) 0.0392(10) 0.0421(11) -0.0024(8) 0.0027(8) -0.0035(8)
O1E 0.0129(7) 0.0233(8) 0.0218(8) -0.0012(6) 0.0017(6) 0.0005(6)
C2E 0.0405(18) 0.0299(14) 0.054(2) -0.0065(13) 0.0197(15) 0.0083(13)
C1A 0.0187(7) 0.0193(7) 0.0195(7) 0.0002(6) -0.0016(6) -0.0012(6)
C2A 0.0187(7) 0.0201(7) 0.0201(7) 0.0006(6) -0.0013(6) -0.0024(6)
C3A 0.0207(8) 0.0190(7) 0.0211(7) -0.0001(6) -0.0002(6) -0.0017(6)
C4A 0.0209(8) 0.0195(7) 0.0210(7) -0.0010(6) -0.0004(6) -0.0013(6)
C5A 0.0242(8) 0.0174(7) 0.0282(8) -0.0004(6) 0.0046(6) -0.0037(6)
C6A 0.0360(10) 0.0211(8) 0.0335(10) 0.0037(7) 0.0025(8) 0.0011(7)
C7A 0.0196(8) 0.0145(7) 0.0279(8) -0.0007(6) 0.0019(6) -0.0030(6)
C8A 0.0244(8) 0.0190(7) 0.0279(8) -0.0007(6) 0.0002(7) -0.0022(6)
C9A 0.0235(8) 0.0196(8) 0.0381(10) -0.0009(7) -0.0027(7) 0.0000(6)
C10A 0.0213(8) 0.0161(7) 0.0390(10) -0.0059(6) 0.0044(7) -0.0005(6)
C11A 0.0288(9) 0.0255(8) 0.0294(9) -0.0051(7) 0.0043(7) -0.0014(7)
C12A 0.0245(8) 0.0236(8) 0.0256(8) -0.0009(6) 0.0008(7) 0.0000(6)
N1A 0.0184(7) 0.0180(6) 0.0234(7) 0.0017(5) 0.0028(5) -0.0038(5)
N2A 0.0168(6) 0.0195(7) 0.0279(7) 0.0005(5) 0.0033(5) -0.0018(5)
N3A 0.0176(6) 0.0175(6) 0.0221(6) 0.0002(5) -0.0001(5) -0.0011(5)
N4A 0.0189(7) 0.0176(7) 0.0261(7) 0.0010(5) 0.0051(5) -0.0012(5)
Cl1A 0.0244(2) 0.0256(2) 0.0523(3) -0.00991(18) 0.00845(18) 0.00332(16)
C1B 0.0194(8) 0.0241(8) 0.0199(7) 0.0008(6) -0.0023(6) -0.0044(6)
C2B 0.0198(8) 0.0235(8) 0.0227(8) -0.0029(6) -0.0020(6) -0.0017(6)
C3B 0.0267(8) 0.0211(8) 0.0276(8) -0.0016(6) -0.0029(7) -0.0045(6)
C4B 0.0231(8) 0.0236(8) 0.0244(8) 0.0034(6) -0.0020(6) -0.0091(6)
C5B 0.0166(7) 0.0280(8) 0.0229(8) 0.0016(6) -0.0016(6) -0.0024(6)
C6B 0.0185(7) 0.0219(7) 0.0227(8) 0.0037(6) -0.0021(6) -0.0017(6)
C7B 0.0187(7) 0.0252(8) 0.0213(8) 0.0022(6) -0.0019(6) -0.0041(6)
O1B 0.0218(6) 0.0227(6) 0.0321(6) 0.0057(5) 0.0002(5) -0.0031(4)
O2B 0.0207(6) 0.0267(6) 0.0312(6) 0.0017(5) 0.0062(5) -0.0048(5)
O3B 0.0230(6) 0.0233(6) 0.0302(6) -0.0031(5) 0.0059(5) -0.0027(4)
O4B 0.0184(6) 0.0289(6) 0.0310(6) 0.0102(5) 0.0039(5) -0.0003(5)
C1C 0.0184(7) 0.0183(7) 0.0240(8) 0.0009(6) -0.0024(6) -0.0023(6)
C2C 0.0188(7) 0.0204(7) 0.0230(8) -0.0003(6) -0.0017(6) -0.0031(6)
C3C 0.0186(8) 0.0190(7) 0.0277(8) -0.0011(6) -0.0015(6) -0.0009(6)
C4C 0.0205(8) 0.0205(8) 0.0316(9) 0.0012(6) -0.0013(7) -0.0006(6)
C5C 0.0257(9) 0.0232(8) 0.0359(10) 0.0042(7) 0.0036(7) 0.0002(7)
C6C 0.0407(11) 0.0252(9) 0.0500(12) -0.0015(8) -0.0025(9) -0.0040(8)
C7C 0.0203(8) 0.0150(7) 0.0270(8) 0.0030(6) 0.0015(6) -0.0027(6)
C8C 0.0252(8) 0.0230(8) 0.0300(9) -0.0022(6) -0.0029(7) -0.0011(6)
C9C 0.0306(9) 0.0246(8) 0.0295(9) -0.0041(7) 0.0025(7) 0.0009(7)
C10C 0.0204(8) 0.0218(8) 0.0347(9) -0.0014(7) 0.0040(7) 0.0008(6)
C11C 0.0202(8) 0.0221(8) 0.0346(9) -0.0022(7) -0.0019(7) -0.0019(6)
C12C 0.0214(8) 0.0198(7) 0.0267(8) -0.0010(6) 0.0006(6) -0.0020(6)
N1C 0.0179(7) 0.0180(6) 0.0293(7) 0.0054(5) 0.0029(6) -0.0021(5)
N2C 0.0179(7) 0.0195(7) 0.0274(7) 0.0054(6) 0.0028(6) -0.0009(5)
N3C 0.0167(6) 0.0172(6) 0.0262(7) 0.0022(5) -0.0001(5) -0.0022(5)
N4C 0.0176(7) 0.0194(7) 0.0325(8) 0.0041(6) 0.0029(6) -0.0002(5)
Cl1C 0.0217(2) 0.0395(3) 0.0546(3) -0.0090(2) 0.00995(19) 0.00318(17)
C1D 0.0180(7) 0.0214(8) 0.0200(7) 0.0025(6) -0.0012(6) -0.0042(6)
C2D 0.0213(8) 0.0231(8) 0.0224(8) -0.0023(6) -0.0018(6) -0.0011(6)
C3D 0.0273(9) 0.0193(7) 0.0286(9) -0.0005(6) -0.0024(7) -0.0053(6)
C4D 0.0222(8) 0.0229(8) 0.0285(8) 0.0061(6) -0.0013(7) -0.0078(6)
C5D 0.0167(7) 0.0258(8) 0.0264(8) 0.0046(6) 0.0007(6) -0.0019(6)
C6D 0.0204(8) 0.0199(7) 0.0251(8) 0.0043(6) -0.0010(6) -0.0012(6)
C7D 0.0177(7) 0.0233(8) 0.0216(8) 0.0025(6) -0.0002(6) -0.0035(6)
O1D 0.0222(6) 0.0199(6) 0.0282(6) 0.0034(4) 0.0028(5) -0.0029(4)
O2D 0.0186(6) 0.0241(6) 0.0332(7) 0.0044(5) 0.0047(5) -0.0014(4)
O3D 0.0227(6) 0.0222(6) 0.0319(6) -0.0032(5) 0.0043(5) -0.0014(4)
O4D 0.0191(6) 0.0292(6) 0.0387(7) 0.0132(5) 0.0083(5) 0.0025(5)

loop_
_atom_type_symbol
_atom_type_description
_atom_type_scat_dispersion_real
_atom_type_scat_dispersion_imag
_atom_type_scat_source
C C 0.0181 0.0091 'International Tables Vol C Tables 4.2.6.8 and 6.1.1.4'
H H 0.0000 0.0000 'International Tables Vol C Tables 4.2.6.8 and 6.1.1.4'
N N 0.0311 0.0180 'International Tables Vol C Tables 4.2.6.8 and 6.1.1.4'
O O 0.0492 0.0322 'International Tables Vol C Tables 4.2.6.8 and 6.1.1.4'
Cl Cl 0.3639 0.7018 'International Tables Vol C Tables 4.2.6.8 and 6.1.1.4'

loop_
_geom_angle_atom_site_label_1
_geom_angle_atom_site_label_2
_geom_angle_atom_site_label_3
_geom_angle
_geom_angle_site_symmetry_1
_geom_angle_site_symmetry_3
_geom_angle_publ_flag
O1E' C1E C2E' 120.4(6) . . ?
O1E C1E C2E 112.1(2) . . ?
N3A C1A N2A 120.27(14) . . ?
N3A C1A N1A 122.22(14) . . ?
N2A C1A N1A 117.51(14) . . ?
N4A C2A N3A 117.03(14) . . ?
N4A C2A C3A 120.46(14) . . ?
N3A C2A C3A 122.51(14) . . ?
C4A C3A C2A 116.53(14) . . ?
C4A C3A C7A 122.11(14) . . ?
C2A C3A C7A 121.36(14) . . ?
C3A C4A N1A 119.35(14) . . ?
C3A C4A C5A 125.27(15) . . ?
N1A C4A C5A 115.38(14) . . ?
C4A C5A C6A 113.01(14) . . ?
C8A C7A C12A 118.92(15) . . ?
C8A C7A C3A 120.29(15) . . ?
C12A C7A C3A 120.77(15) . . ?
C9A C8A C7A 121.00(16) . . ?
C10A C9A C8A 118.69(16) . . ?
C11A C10A C9A 121.67(16) . . ?
C11A C10A Cl1A 119.04(14) . . ?
C9A C10A Cl1A 119.29(14) . . ?
C10A C11A C12A 119.10(16) . . ?
C11A C12A C7A 120.61(16) . . ?
C1A N1A C4A 121.53(14) . . ?
C1A N3A C2A 117.76(13) . . ?
C6B C1B C2B 118.89(15) . . ?
C6B C1B C7B 120.04(14) . . ?
C2B C1B C7B 121.03(15) . . ?
O3B C2B C3B 118.31(15) . . ?
O3B C2B C1B 121.78(14) . . ?
C3B C2B C1B 119.90(15) . . ?
C4B C3B C2B 120.52(15) . . ?
C3B C4B C5B 120.09(15) . . ?
O4B C5B C6B 121.87(15) . . ?
O4B C5B C4B 118.18(14) . . ?
C6B C5B C4B 119.93(15) . . ?
C5B C6B C1B 120.65(15) . . ?
O1B C7B O2B 123.61(15) . . ?
O1B C7B C1B 119.99(15) . . ?
O2B C7B C1B 116.40(14) . . ?
N2C C1C N3C 119.66(14) . . ?
N2C C1C N1C 117.99(14) . . ?
N3C C1C N1C 122.34(14) . . ?
N4C C2C N3C 116.76(14) . . ?
N4C C2C C3C 120.72(15) . . ?
N3C C2C C3C 122.51(14) . . ?
C4C C3C C2C 116.66(15) . . ?
C4C C3C C7C 124.39(14) . . ?
C2C C3C C7C 118.72(14) . . ?
C3C C4C N1C 119.47(15) . . ?
C3C C4C C5C 125.47(15) . . ?
N1C C4C C5C 115.06(14) . . ?
C4C C5C C6C 111.52(16) . . ?
C12C C7C C8C 119.13(15) . . ?
C12C C7C C3C 120.18(15) . . ?
C8C C7C C3C 120.57(15) . . ?
C9C C8C C7C 120.89(16) . . ?
C10C C9C C8C 118.53(16) . . ?
C9C C10C C11C 121.95(16) . . ?
C9C C10C Cl1C 119.20(14) . . ?
C11C C10C Cl1C 118.86(14) . . ?
C10C C11C C12C 119.09(16) . . ?
C11C C12C C7C 120.38(16) . . ?
C1C N1C C4C 121.31(14) . . ?
C1C N3C C2C 117.60(13) . . ?
C6D C1D C2D 119.34(14) . . ?
C6D C1D C7D 119.36(14) . . ?
C2D C1D C7D 121.29(14) . . ?
O3D C2D C3D 118.25(15) . . ?
O3D C2D C1D 121.93(14) . . ?
C3D C2D C1D 119.82(15) . . ?
C4D C3D C2D 120.15(15) . . ?
C3D C4D C5D 120.17(15) . . ?
C6D C5D O4D 118.33(15) . . ?
C6D C5D C4D 120.13(16) . . ?
O4D C5D C4D 121.54(15) . . ?
C5D C6D C1D 120.35(15) . . ?
O1D C7D O2D 123.97(14) . . ?
O1D C7D C1D 119.93(14) . . ?
O2D C7D C1D 116.10(14) . . ?

loop_
_geom_bond_atom_site_label_1
_geom_bond_atom_site_label_2
_geom_bond_distance
_geom_bond_site_symmetry_2
_geom_bond_publ_flag
C1E O1E' 1.390(7) . ?
C1E O1E 1.453(2) . ?
C1E C2E' 1.487(13) . ?
C1E C2E 1.502(4) . ?
C1A N3A 1.329(2) . ?
C1A N2A 1.331(2) . ?
C1A N1A 1.354(2) . ?
C2A N4A 1.326(2) . ?
C2A N3A 1.345(2) . ?
C2A C3A 1.445(2) . ?
C3A C4A 1.360(2) . ?
C3A C7A 1.490(2) . ?
C4A N1A 1.367(2) . ?
C4A C5A 1.504(2) . ?
C5A C6A 1.531(2) . ?
C7A C8A 1.394(2) . ?
C7A C12A 1.400(2) . ?
C8A C9A 1.390(2) . ?
C9A C10A 1.386(3) . ?
C10A C11A 1.385(3) . ?
C10A Cl1A 1.7389(16) . ?
C11A C12A 1.387(2) . ?
C1B C6B 1.400(2) . ?
C1B C2B 1.408(2) . ?
C1B C7B 1.497(2) . ?
C2B O3B 1.366(2) . ?
C2B C3B 1.390(2) . ?
C3B C4B 1.381(2) . ?
C4B C5B 1.394(2) . ?
C5B O4B 1.376(2) . ?
C5B C6B 1.384(2) . ?
C7B O1B 1.252(2) . ?
C7B O2B 1.277(2) . ?
C1C N2C 1.329(2) . ?
C1C N3C 1.334(2) . ?
C1C N1C 1.354(2) . ?
C2C N4C 1.321(2) . ?
C2C N3C 1.346(2) . ?
C2C C3C 1.443(2) . ?
C3C C4C 1.359(2) . ?
C3C C7C 1.491(2) . ?
C4C N1C 1.367(2) . ?
C4C C5C 1.508(2) . ?
C5C C6C 1.521(3) . ?
C7C C12C 1.394(2) . ?
C7C C8C 1.396(2) . ?
C8C C9C 1.392(2) . ?
C9C C10C 1.380(3) . ?
C10C C11C 1.382(3) . ?
C10C Cl1C 1.7464(17) . ?
C11C C12C 1.391(2) . ?
C1D C6D 1.397(2) . ?
C1D C2D 1.406(2) . ?
C1D C7D 1.501(2) . ?
C2D O3D 1.358(2) . ?
C2D C3D 1.393(2) . ?
C3D C4D 1.384(2) . ?
C4D C5D 1.394(2) . ?
C5D C6D 1.381(2) . ?
C5D O4D 1.385(2) . ?
C7D O1D 1.242(2) . ?
C7D O2D 1.285(2) . ?
